data_7210379
loop_
_publ_author_name
'Du, Peng'
'Yang, Yan'
'Yang, Jin'
'Liu, Ying-Ying'
'Kan, Wei-Qiu'
'Ma, Jian-Fang'

_publ_section_title
;
 A series of MOFs based on a tricarboxylic acid and various N-donor
 ligands: syntheses, structures, and properties
;
_journal_issue 35
_journal_name_full CrystEngComm
_journal_page_first 6986
_journal_paper_doi 10.1039/c3ce40828k
_journal_volume 15
_journal_year 2013
_chemical_formula_moiety 'C52 H40 Cd3 N4 O16'
_chemical_formula_sum 'C52 H40 Cd3 N4 O16'
_chemical_formula_weight 1314.12
_chemical_name_systematic
;
 ?
;
_space_group_IT_number 13
_symmetry_cell_setting monoclinic
_symmetry_space_group_name_Hall '-P 2yac'
_symmetry_space_group_name_H-M 'P 1 2/n 1'
_atom_sites_solution_hydrogens geom
_atom_sites_solution_primary direct
_atom_sites_solution_secondary difmap
_audit_creation_method SHELXL-97
_cell_angle_alpha 90
_cell_angle_beta 97.445(4)
_cell_angle_gamma 90
_cell_formula_units_Z 2
_cell_length_a 9.8520(4)
_cell_length_b 12.2410(5)
_cell_length_c 20.2090(8)
_cell_measurement_reflns_used 2820
_cell_measurement_temperature 293(2)
_cell_measurement_theta_max 29.2213
_cell_measurement_theta_min 3.0436
_cell_volume 2416.63(17)
_computing_cell_refinement CrysAlis
_computing_data_collection 'CrysAlis (Oxford Diffraction, 2006)'
_computing_data_reduction CrysAlis
_computing_structure_refinement 'SHELXL-97 (Sheldrick, 2008)'
_computing_structure_solution 'SHELXL-97 (Sheldrick, 2008)'
_diffrn_ambient_temperature 293(2)
_diffrn_detector_area_resol_mean 10.2375
_diffrn_measured_fraction_theta_full 0.993
_diffrn_measured_fraction_theta_max 0.993
_diffrn_measurement_device_type 'Oxford Diffraction Gemini R Ultra'
_diffrn_measurement_method '\w scan'
_diffrn_radiation_monochromator graphite
_diffrn_radiation_source 'fine-focus sealed tube'
_diffrn_radiation_type MoK\a
_diffrn_radiation_wavelength 0.71069
_diffrn_reflns_av_R_equivalents 0.0422
_diffrn_reflns_av_sigmaI/netI 0.0654
_diffrn_reflns_limit_h_max 9
_diffrn_reflns_limit_h_min -11
_diffrn_reflns_limit_k_max 14
_diffrn_reflns_limit_k_min -12
_diffrn_reflns_limit_l_max 24
_diffrn_reflns_limit_l_min -17
_diffrn_reflns_number 9252
_diffrn_reflns_theta_full 25.00
_diffrn_reflns_theta_max 25.03
_diffrn_reflns_theta_min 3.33
_exptl_absorpt_coefficient_mu 1.387
_exptl_absorpt_correction_T_max 0.7594
_exptl_absorpt_correction_T_min 0.6652
_exptl_absorpt_correction_type multi-scan
_exptl_absorpt_process_details
; 
CrysAlis (Oxford Diffraction, 2006)
;
_exptl_crystal_colour colourless
_exptl_crystal_density_diffrn 1.806
_exptl_crystal_density_method 'not measured'
_exptl_crystal_description block
_exptl_crystal_F_000 1304
_exptl_crystal_size_max 0.29
_exptl_crystal_size_mid 0.26
_exptl_crystal_size_min 0.25
_refine_diff_density_max 0.574
_refine_diff_density_min -0.470
_refine_diff_density_rms 0.098
_refine_ls_extinction_method none
_refine_ls_goodness_of_fit_ref 0.996
_refine_ls_hydrogen_treatment mixed
_refine_ls_matrix_type full
_refine_ls_number_parameters 345
_refine_ls_number_reflns 4258
_refine_ls_number_restraints 9
_refine_ls_restrained_S_all 0.995
_refine_ls_R_factor_all 0.0585
_refine_ls_R_factor_gt 0.0369
_refine_ls_shift/su_max 0.001
_refine_ls_shift/su_mean 0.000
_refine_ls_structure_factor_coef Fsqd
_refine_ls_weighting_details 'calc w=1/[\s^2^(Fo^2^)+(0.0121P)^2^+0.0000P] where P=(Fo^2^+2Fc^2^)/3'
_refine_ls_weighting_scheme calc
_refine_ls_wR_factor_gt 0.0523
_refine_ls_wR_factor_ref 0.0574
_reflns_number_gt 3294
_reflns_number_total 4258
_reflns_threshold_expression >2\s(I)
_cod_data_source_file c3ce40828k.txt
_cod_data_source_block Compound-4
_cod_depositor_comments
;
The following automatic conversions were performed:

'_symmetry_cell_setting' value ' Monoclinic' changed to 'monoclinic'
according to /home/saulius/struct/CIF-dictionaries/cif_core.dic
dictionary named 'cif_core.dic' version 2.4.2 from 2011-04-26.

Automatic conversion script
Id: cif_fix_values 1891 2012-01-12 08:04:46Z andrius 
;
_cod_original_sg_symbol_H-M P2/n
_cod_database_code 7210379

loop_
_symmetry_equiv_pos_as_xyz
'x, y, z'
'-x+1/2, y, -z+1/2'
'-x, -y, -z'
'x-1/2, -y, z-1/2'

loop_
_atom_site_label
_atom_site_type_symbol
_atom_site_fract_x
_atom_site_fract_y
_atom_site_fract_z
_atom_site_U_iso_or_equiv
_atom_site_adp_type
_atom_site_occupancy
_atom_site_symmetry_multiplicity
_atom_site_calc_flag
_atom_site_refinement_flags
Cd1 Cd 0.7500 0.32245(3) 0.7500 0.02230(12) Uani 1 2 d S
Cd2 Cd 0.47200(3) 0.11484(2) 0.677367(15) 0.02362(9) Uani 1 1 d .
C1 C 0.8279(4) 0.1485(3) 0.5668(2) 0.0235(10) Uani 1 1 d .
C2 C 0.7544(4) 0.0755(3) 0.5242(2) 0.0246(10) Uani 1 1 d .
H2 H 0.6761 0.0428 0.5365 0.030 Uiso 1 1 calc R
C3 C 0.7973(4) 0.0509(3) 0.46290(19) 0.0240(9) Uani 1 1 d .
C4 C 0.9151(4) 0.0974(3) 0.4461(2) 0.0268(10) Uani 1 1 d .
H4 H 0.9456 0.0788 0.4059 0.032 Uiso 1 1 calc R
C5 C 0.9888(4) 0.1713(3) 0.4881(2) 0.0278(10) Uani 1 1 d .
C6 C 0.9446(4) 0.1985(3) 0.5484(2) 0.0271(10) Uani 1 1 d .
H6 H 0.9924 0.2497 0.5763 0.033 Uiso 1 1 calc R
C7 C 0.7818(4) 0.1765(3) 0.6330(2) 0.0263(10) Uani 1 1 d .
C8 C 0.7137(4) -0.0238(3) 0.4151(2) 0.0263(10) Uani 1 1 d .
C9 C 1.1822(4) 0.2897(4) 0.5089(2) 0.0352(11) Uani 1 1 d .
H9A H 1.2183 0.2532 0.5500 0.042 Uiso 1 1 calc R
H9B H 1.1262 0.3506 0.5197 0.042 Uiso 1 1 calc R
C10 C 1.2976(4) 0.3298(4) 0.4731(2) 0.0306(11) Uani 1 1 d .
C11 C 1.4022(4) 0.2607(3) 0.4592(2) 0.0335(11) Uani 1 1 d .
H11 H 1.3998 0.1873 0.4708 0.040 Uiso 1 1 calc R
C12 C 1.5090(4) 0.2995(3) 0.4285(2) 0.0321(11) Uani 1 1 d .
H12 H 1.5765 0.2514 0.4185 0.039 Uiso 1 1 calc R
C13 C 1.5180(4) 0.4100(3) 0.41210(19) 0.0238(9) Uani 1 1 d .
C14 C 1.4146(4) 0.4790(3) 0.42747(19) 0.0258(10) Uani 1 1 d .
H14 H 1.4193 0.5532 0.4182 0.031 Uiso 1 1 calc R
C15 C 1.3049(4) 0.4393(4) 0.4562(2) 0.0297(10) Uani 1 1 d .
H15 H 1.2350 0.4865 0.4643 0.036 Uiso 1 1 calc R
C16 C 1.6404(4) 0.4533(3) 0.3847(2) 0.0248(10) Uani 1 1 d .
C17 C 1.7672(4) 0.4036(4) 0.4039(2) 0.0367(11) Uani 1 1 d .
H17 H 1.7710 0.3408 0.4300 0.044 Uiso 1 1 calc R
C18 C 1.8870(4) 0.4451(4) 0.3850(2) 0.0467(13) Uani 1 1 d .
H18 H 1.9695 0.4084 0.3962 0.056 Uiso 1 1 calc R
C19 C 1.8829(5) 0.5414(5) 0.3495(2) 0.0473(14) Uani 1 1 d .
H19 H 1.9634 0.5714 0.3380 0.057 Uiso 1 1 calc R
C20 C 1.7604(4) 0.5933(4) 0.3311(2) 0.0380(12) Uani 1 1 d .
H20 H 1.7588 0.6590 0.3079 0.046 Uiso 1 1 calc R
C21 C 1.6390(4) 0.5490(3) 0.34666(19) 0.0247(10) Uani 1 1 d .
C22 C 1.5106(4) 0.6074(3) 0.3173(2) 0.0309(11) Uani 1 1 d .
C23 C 0.4459(5) -0.1127(5) 0.7583(3) 0.0625(15) Uani 1 1 d U
H23 H 0.3729 -0.0868 0.7787 0.075 Uiso 1 1 calc R
C24 C 0.4950(6) -0.2146(5) 0.7635(3) 0.0657(16) Uani 1 1 d U
H24 H 0.4633 -0.2715 0.7879 0.079 Uiso 1 1 calc R
C25 C 0.6109(5) -0.1197(4) 0.7001(2) 0.0373(11) Uani 1 1 d .
H25 H 0.6752 -0.1007 0.6722 0.045 Uiso 1 1 calc R
C26 C 0.6923(5) -0.3108(4) 0.7218(3) 0.0562(14) Uani 1 1 d .
H26A H 0.7296 -0.3073 0.6797 0.067 Uiso 1 1 calc R
H26B H 0.6413 -0.3785 0.7226 0.067 Uiso 1 1 calc R
N1 N 0.5194(4) -0.0523(3) 0.71837(18) 0.0383(10) Uani 1 1 d .
N2 N 0.6003(4) -0.2190(3) 0.72625(19) 0.0439(10) Uani 1 1 d .
O1 O 0.6933(3) 0.1189(2) 0.65467(14) 0.0356(8) Uani 1 1 d .
O2 O 0.8412(3) 0.2572(2) 0.66510(14) 0.0346(8) Uani 1 1 d .
O3 O 0.5990(3) -0.0537(2) 0.42810(14) 0.0378(8) Uani 1 1 d .
O4 O 0.7567(3) -0.0509(2) 0.36117(14) 0.0365(8) Uani 1 1 d .
O5 O 1.1021(3) 0.2151(2) 0.46522(14) 0.0401(8) Uani 1 1 d .
O6 O 1.4183(3) 0.5555(3) 0.28213(15) 0.0389(8) Uani 1 1 d .
O7 O 1.4984(4) 0.7068(2) 0.32777(19) 0.0641(11) Uani 1 1 d .
O1W O 0.4074(3) 0.1679(3) 0.77919(14) 0.0388(8) Uani 1 1 d D
H1C H 0.366(4) 0.131(3) 0.8063(15) 0.058 Uiso 1 1 d D
H1D H 0.477(3) 0.204(3) 0.7976(17) 0.058 Uiso 1 1 d D

loop_
_atom_site_aniso_label
_atom_site_aniso_U_11
_atom_site_aniso_U_22
_atom_site_aniso_U_33
_atom_site_aniso_U_23
_atom_site_aniso_U_13
_atom_site_aniso_U_12
Cd1 0.0229(2) 0.0241(2) 0.0205(3) 0.000 0.00499(18) 0.000
Cd2 0.02480(16) 0.02204(17) 0.02422(18) -0.00322(14) 0.00397(13) -0.00425(14)
C1 0.022(2) 0.025(2) 0.024(2) -0.0023(19) 0.0029(18) -0.0022(18)
C2 0.016(2) 0.027(2) 0.030(3) -0.002(2) 0.0029(18) -0.0070(18)
C3 0.028(2) 0.024(2) 0.020(2) -0.005(2) 0.0020(18) -0.003(2)
C4 0.028(2) 0.030(2) 0.023(2) -0.003(2) 0.0070(19) -0.005(2)
C5 0.025(2) 0.034(2) 0.025(3) 0.001(2) 0.0061(19) -0.005(2)
C6 0.028(2) 0.029(2) 0.025(3) -0.007(2) 0.0029(19) -0.008(2)
C7 0.019(2) 0.035(3) 0.024(3) 0.002(2) 0.0011(19) 0.003(2)
C8 0.028(2) 0.026(2) 0.025(3) 0.001(2) 0.003(2) 0.000(2)
C9 0.038(3) 0.041(3) 0.028(3) -0.005(2) 0.009(2) -0.019(2)
C10 0.029(2) 0.041(3) 0.022(3) -0.003(2) 0.0038(19) -0.012(2)
C11 0.040(3) 0.026(2) 0.035(3) 0.010(2) 0.004(2) -0.007(2)
C12 0.031(2) 0.027(2) 0.039(3) 0.005(2) 0.008(2) 0.002(2)
C13 0.023(2) 0.028(2) 0.020(2) 0.003(2) 0.0000(17) -0.0006(19)
C14 0.027(2) 0.027(2) 0.023(2) 0.004(2) -0.0007(18) -0.005(2)
C15 0.025(2) 0.036(3) 0.027(3) -0.006(2) 0.0030(19) -0.003(2)
C16 0.021(2) 0.030(2) 0.023(2) -0.003(2) 0.0035(18) -0.005(2)
C17 0.027(2) 0.047(3) 0.035(3) 0.003(2) 0.001(2) 0.001(2)
C18 0.026(2) 0.073(4) 0.042(3) -0.005(3) 0.004(2) 0.008(3)
C19 0.033(3) 0.076(4) 0.035(3) -0.011(3) 0.015(2) -0.017(3)
C20 0.039(3) 0.043(3) 0.033(3) -0.002(2) 0.009(2) -0.018(2)
C21 0.030(2) 0.025(2) 0.018(2) -0.006(2) 0.0028(18) -0.006(2)
C22 0.039(3) 0.025(2) 0.033(3) 0.009(2) 0.019(2) -0.002(2)
C23 0.066(3) 0.061(4) 0.065(4) 0.026(3) 0.024(3) 0.006(3)
C24 0.073(4) 0.056(4) 0.071(4) 0.030(3) 0.021(3) -0.006(3)
C25 0.053(3) 0.028(3) 0.030(3) 0.004(2) 0.003(2) -0.003(2)
C26 0.081(4) 0.021(3) 0.059(4) -0.001(3) -0.020(3) -0.001(3)
N1 0.042(2) 0.034(2) 0.041(3) 0.010(2) 0.0116(19) -0.002(2)
N2 0.063(3) 0.021(2) 0.044(3) 0.0046(19) -0.008(2) 0.001(2)
O1 0.0271(15) 0.0451(19) 0.0375(19) 0.0000(16) 0.0154(14) -0.0064(15)
O2 0.0291(16) 0.049(2) 0.0269(18) -0.0158(16) 0.0091(13) -0.0089(15)
O3 0.0366(17) 0.048(2) 0.0298(19) -0.0076(15) 0.0068(14) -0.0240(16)
O4 0.0339(16) 0.0427(18) 0.0337(19) -0.0177(16) 0.0073(14) -0.0036(15)
O5 0.0381(17) 0.056(2) 0.0286(19) -0.0153(16) 0.0157(15) -0.0268(16)
O6 0.0333(17) 0.0398(19) 0.042(2) 0.0065(16) -0.0005(15) 0.0082(16)
O7 0.094(3) 0.0160(18) 0.090(3) 0.0036(19) 0.041(2) -0.0003(19)
O1W 0.0347(18) 0.052(2) 0.0321(19) -0.0073(17) 0.0118(15) -0.0148(15)

loop_
_atom_type_symbol
_atom_type_description
_atom_type_scat_dispersion_real
_atom_type_scat_dispersion_imag
_atom_type_scat_source
C C 0.0033 0.0016 'International Tables Vol C Tables 4.2.6.8 and 6.1.1.4'
H H 0.0000 0.0000 'International Tables Vol C Tables 4.2.6.8 and 6.1.1.4'
N N 0.0061 0.0033 'International Tables Vol C Tables 4.2.6.8 and 6.1.1.4'
O O 0.0106 0.0060 'International Tables Vol C Tables 4.2.6.8 and 6.1.1.4'
Cd Cd -0.8075 1.2024 'International Tables Vol C Tables 4.2.6.8 and 6.1.1.4'

loop_
_geom_angle_atom_site_label_1
_geom_angle_atom_site_label_2
_geom_angle_atom_site_label_3
_geom_angle
_geom_angle_site_symmetry_1
_geom_angle_site_symmetry_3
O2 Cd1 O2 137.20(16) 2_656 .
O2 Cd1 O6 112.09(11) 2_656 4_566
O2 Cd1 O6 96.06(10) . 4_566
O2 Cd1 O6 96.06(10) 2_656 3_766
O2 Cd1 O6 112.09(11) . 3_766
O6 Cd1 O6 97.42(16) 4_566 3_766
O7 Cd2 N1 154.29(15) 3_766 .
O7 Cd2 O3 107.87(13) 3_766 3_656
N1 Cd2 O3 94.03(13) . 3_656
O7 Cd2 O1 80.44(11) 3_766 .
N1 Cd2 O1 86.30(11) . .
O3 Cd2 O1 90.26(10) 3_656 .
O7 Cd2 O1W 79.52(12) 3_766 .
N1 Cd2 O1W 89.74(13) . .
O3 Cd2 O1W 146.38(10) 3_656 .
O1 Cd2 O1W 123.33(10) . .
O7 Cd2 O4 115.37(12) 3_766 3_656
N1 Cd2 O4 87.95(11) . 3_656
O3 Cd2 O4 55.43(9) 3_656 3_656
O1 Cd2 O4 144.69(10) . 3_656
O1W Cd2 O4 91.42(9) . 3_656
O7 Cd2 C8 117.42(14) 3_766 3_656
N1 Cd2 C8 88.22(13) . 3_656
O3 Cd2 C8 27.62(9) 3_656 3_656
O1 Cd2 C8 116.82(11) . 3_656
O1W Cd2 C8 119.52(11) . 3_656
O4 Cd2 C8 28.10(9) 3_656 3_656
C2 C1 C6 120.1(4) . .
C2 C1 C7 120.5(3) . .
C6 C1 C7 119.4(4) . .
C1 C2 C3 120.0(3) . .
C1 C2 H2 120.0 . .
C3 C2 H2 120.0 . .
C4 C3 C2 119.5(4) . .
C4 C3 C8 120.4(3) . .
C2 C3 C8 120.1(3) . .
C3 C4 C5 120.9(4) . .
C3 C4 H4 119.5 . .
C5 C4 H4 119.5 . .
O5 C5 C4 115.9(3) . .
O5 C5 C6 124.3(4) . .
C4 C5 C6 119.8(3) . .
C5 C6 C1 119.5(4) . .
C5 C6 H6 120.2 . .
C1 C6 H6 120.2 . .
O1 C7 O2 123.6(4) . .
O1 C7 C1 119.3(4) . .
O2 C7 C1 117.0(3) . .
O3 C8 O4 121.2(4) . .
O3 C8 C3 118.8(3) . .
O4 C8 C3 119.9(3) . .
O3 C8 Cd2 58.0(2) . 3_656
O4 C8 Cd2 64.2(2) . 3_656
C3 C8 Cd2 166.3(3) . 3_656
O5 C9 C10 107.6(3) . .
O5 C9 H9A 110.2 . .
C10 C9 H9A 110.2 . .
O5 C9 H9B 110.2 . .
C10 C9 H9B 110.2 . .
H9A C9 H9B 108.5 . .
C15 C10 C11 118.3(3) . .
C15 C10 C9 120.0(4) . .
C11 C10 C9 121.6(4) . .
C12 C11 C10 120.8(4) . .
C12 C11 H11 119.6 . .
C10 C11 H11 119.6 . .
C11 C12 C13 121.2(4) . .
C11 C12 H12 119.4 . .
C13 C12 H12 119.4 . .
C14 C13 C12 117.6(3) . .
C14 C13 C16 121.3(4) . .
C12 C13 C16 120.8(3) . .
C15 C14 C13 121.2(4) . .
C15 C14 H14 119.4 . .
C13 C14 H14 119.4 . .
C14 C15 C10 120.8(4) . .
C14 C15 H15 119.6 . .
C10 C15 H15 119.6 . .
C17 C16 C21 117.5(3) . .
C17 C16 C13 118.7(4) . .
C21 C16 C13 123.5(3) . .
C18 C17 C16 121.8(4) . .
C18 C17 H17 119.1 . .
C16 C17 H17 119.1 . .
C19 C18 C17 119.3(4) . .
C19 C18 H18 120.4 . .
C17 C18 H18 120.4 . .
C20 C19 C18 120.2(4) . .
C20 C19 H19 119.9 . .
C18 C19 H19 119.9 . .
C19 C20 C21 120.8(4) . .
C19 C20 H20 119.6 . .
C21 C20 H20 119.6 . .
C20 C21 C16 120.3(4) . .
C20 C21 C22 115.5(4) . .
C16 C21 C22 124.1(3) . .
O7 C22 O6 121.0(4) . .
O7 C22 C21 119.5(4) . .
O6 C22 C21 119.6(4) . .
C24 C23 N1 109.7(4) . .
C24 C23 H23 125.2 . .
N1 C23 H23 125.2 . .
C23 C24 N2 106.7(4) . .
C23 C24 H24 126.6 . .
N2 C24 H24 126.6 . .
N1 C25 N2 111.7(4) . .
N1 C25 H25 124.2 . .
N2 C25 H25 124.2 . .
N2 C26 C26 111.7(4) . 2_656
N2 C26 H26A 109.3 . .
C26 C26 H26A 109.3 2_656 .
N2 C26 H26B 109.3 . .
C26 C26 H26B 109.3 2_656 .
H26A C26 H26B 107.9 . .
C25 N1 C23 105.2(4) . .
C25 N1 Cd2 126.2(3) . .
C23 N1 Cd2 127.8(3) . .
C25 N2 C24 106.7(4) . .
C25 N2 C26 126.7(4) . .
C24 N2 C26 126.2(4) . .
C7 O1 Cd2 144.4(3) . .
C7 O2 Cd1 118.1(2) . .
C8 O3 Cd2 94.4(2) . 3_656
C8 O4 Cd2 87.7(2) . 3_656
C5 O5 C9 116.7(3) . .
C22 O6 Cd1 106.2(3) . 3_766
C22 O7 Cd2 160.7(3) . 3_766
Cd2 O1W H1C 129(3) . .
Cd2 O1W H1D 104(3) . .
H1C O1W H1D 114.3(18) . .

loop_
_geom_bond_atom_site_label_1
_geom_bond_atom_site_label_2
_geom_bond_distance
_geom_bond_site_symmetry_2
Cd1 O2 2.188(2) 2_656
Cd1 O2 2.188(2) .
Cd1 O6 2.264(3) 4_566
Cd1 O6 2.264(3) 3_766
Cd2 O7 2.207(3) 3_766
Cd2 N1 2.234(4) .
Cd2 O3 2.281(3) 3_656
Cd2 O1 2.285(2) .
Cd2 O1W 2.324(3) .
Cd2 O4 2.417(3) 3_656
Cd2 C8 2.682(4) 3_656
C1 C2 1.378(5) .
C1 C6 1.396(5) .
C1 C7 1.507(5) .
C2 C3 1.394(5) .
C2 H2 0.9300 .
C3 C4 1.374(5) .
C3 C8 1.497(5) .
C4 C5 1.380(5) .
C4 H4 0.9300 .
C5 O5 1.371(4) .
C5 C6 1.387(5) .
C6 H6 0.9300 .
C7 O1 1.244(4) .
C7 O2 1.281(5) .
C8 O3 1.247(4) .
C8 O4 1.264(4) .
C8 Cd2 2.682(4) 3_656
C9 O5 1.433(5) .
C9 C10 1.506(5) .
C9 H9A 0.9700 .
C9 H9B 0.9700 .
C10 C15 1.387(6) .
C10 C11 1.390(5) .
C11 C12 1.374(5) .
C11 H11 0.9300 .
C12 C13 1.398(5) .
C12 H12 0.9300 .
C13 C14 1.389(5) .
C13 C16 1.488(5) .
C14 C15 1.379(5) .
C14 H14 0.9300 .
C15 H15 0.9300 .
C16 C17 1.398(5) .
C16 C21 1.400(5) .
C17 C18 1.383(5) .
C17 H17 0.9300 .
C18 C19 1.379(6) .
C18 H18 0.9300 .
C19 C20 1.372(6) .
C19 H19 0.9300 .
C20 C21 1.386(5) .
C20 H20 0.9300 .
C21 C22 1.507(6) .
C22 O7 1.243(5) .
C22 O6 1.252(5) .
C23 C24 1.337(7) .
C23 N1 1.369(5) .
C23 H23 0.9300 .
C24 N2 1.359(6) .
C24 H24 0.9300 .
C25 N1 1.310(5) .
C25 N2 1.335(5) .
C25 H25 0.9300 .
C26 N2 1.455(5) .
C26 C26 1.501(9) 2_656
C26 H26A 0.9700 .
C26 H26B 0.9700 .
O3 Cd2 2.281(3) 3_656
O4 Cd2 2.417(3) 3_656
O6 Cd1 2.264(3) 3_766
O7 Cd2 2.207(3) 3_766
O1W H1C 0.853(10) .
O1W H1D 0.853(10) .

loop_
_geom_torsion_atom_site_label_1
_geom_torsion_atom_site_label_2
_geom_torsion_atom_site_label_3
_geom_torsion_atom_site_label_4
_geom_torsion
_geom_torsion_site_symmetry_1
_geom_torsion_site_symmetry_4
C6 C1 C2 C3 0.6(6) . .
C7 C1 C2 C3 179.5(4) . .
C1 C2 C3 C4 1.8(6) . .
C1 C2 C3 C8 -176.8(4) . .
C2 C3 C4 C5 -2.4(6) . .
C8 C3 C4 C5 176.2(4) . .
C3 C4 C5 O5 -177.9(4) . .
C3 C4 C5 C6 0.7(6) . .
O5 C5 C6 C1 -179.8(4) . .
C4 C5 C6 C1 1.7(6) . .
C2 C1 C6 C5 -2.3(6) . .
C7 C1 C6 C5 178.8(4) . .
C2 C1 C7 O1 13.6(6) . .
C6 C1 C7 O1 -167.5(4) . .
C2 C1 C7 O2 -169.0(4) . .
C6 C1 C7 O2 9.9(6) . .
C4 C3 C8 O3 -171.1(4) . .
C2 C3 C8 O3 7.6(6) . .
C4 C3 C8 O4 5.4(6) . .
C2 C3 C8 O4 -176.0(4) . .
C4 C3 C8 Cd2 -98.6(11) . 3_656
C2 C3 C8 Cd2 80.1(12) . 3_656
O5 C9 C10 C15 115.4(4) . .
O5 C9 C10 C11 -67.8(5) . .
C15 C10 C11 C12 -1.0(7) . .
C9 C10 C11 C12 -177.8(4) . .
C10 C11 C12 C13 1.9(7) . .
C11 C12 C13 C14 -0.5(6) . .
C11 C12 C13 C16 174.2(4) . .
C12 C13 C14 C15 -1.8(6) . .
C16 C13 C14 C15 -176.5(4) . .
C13 C14 C15 C10 2.7(6) . .
C11 C10 C15 C14 -1.2(6) . .
C9 C10 C15 C14 175.6(4) . .
C14 C13 C16 C17 144.2(4) . .
C12 C13 C16 C17 -30.3(6) . .
C14 C13 C16 C21 -28.2(6) . .
C12 C13 C16 C21 157.2(4) . .
C21 C16 C17 C18 -1.4(6) . .
C13 C16 C17 C18 -174.3(4) . .
C16 C17 C18 C19 3.6(7) . .
C17 C18 C19 C20 -2.3(7) . .
C18 C19 C20 C21 -1.2(7) . .
C19 C20 C21 C16 3.5(6) . .
C19 C20 C21 C22 -173.7(4) . .
C17 C16 C21 C20 -2.1(6) . .
C13 C16 C21 C20 170.4(4) . .
C17 C16 C21 C22 174.8(4) . .
C13 C16 C21 C22 -12.7(6) . .
C20 C21 C22 O7 -55.0(5) . .
C16 C21 C22 O7 128.0(4) . .
C20 C21 C22 O6 124.2(4) . .
C16 C21 C22 O6 -52.8(6) . .
N1 C23 C24 N2 -0.3(7) . .
N2 C25 N1 C23 -0.3(6) . .
N2 C25 N1 Cd2 -170.4(3) . .
C24 C23 N1 C25 0.4(6) . .
C24 C23 N1 Cd2 170.2(4) . .
O7 Cd2 N1 C25 -86.4(5) 3_766 .
O3 Cd2 N1 C25 62.4(4) 3_656 .
O1 Cd2 N1 C25 -27.6(4) . .
O1W Cd2 N1 C25 -151.0(4) . .
O4 Cd2 N1 C25 117.5(4) 3_656 .
C8 Cd2 N1 C25 89.4(4) 3_656 .
O7 Cd2 N1 C23 105.8(5) 3_766 .
O3 Cd2 N1 C23 -105.4(4) 3_656 .
O1 Cd2 N1 C23 164.6(4) . .
O1W Cd2 N1 C23 41.2(4) . .
O4 Cd2 N1 C23 -50.2(4) 3_656 .
C8 Cd2 N1 C23 -78.4(4) 3_656 .
N1 C25 N2 C24 0.2(6) . .
N1 C25 N2 C26 -173.8(4) . .
C23 C24 N2 C25 0.1(6) . .
C23 C24 N2 C26 174.1(5) . .
C26 C26 N2 C25 89.2(7) 2_656 .
C26 C26 N2 C24 -83.7(7) 2_656 .
O2 C7 O1 Cd2 72.0(6) . .
C1 C7 O1 Cd2 -110.8(4) . .
O7 Cd2 O1 C7 -18.4(5) 3_766 .
N1 Cd2 O1 C7 -176.2(5) . .
O3 Cd2 O1 C7 89.7(5) 3_656 .
O1W Cd2 O1 C7 -89.0(5) . .
O4 Cd2 O1 C7 102.6(5) 3_656 .
C8 Cd2 O1 C7 97.6(5) 3_656 .
O1 C7 O2 Cd1 -15.4(5) . .
C1 C7 O2 Cd1 167.3(3) . .
O2 Cd1 O2 C7 43.1(3) 2_656 .
O6 Cd1 O2 C7 175.3(3) 4_566 .
O6 Cd1 O2 C7 -84.1(3) 3_766 .
O4 C8 O3 Cd2 -11.8(4) . 3_656
C3 C8 O3 Cd2 164.6(3) . 3_656
O3 C8 O4 Cd2 11.1(4) . 3_656
C3 C8 O4 Cd2 -165.3(3) . 3_656
C4 C5 O5 C9 -178.3(4) . .
C6 C5 O5 C9 3.2(6) . .
C10 C9 O5 C5 -178.3(4) . .
O7 C22 O6 Cd1 -0.5(5) . 3_766
C21 C22 O6 Cd1 -179.8(3) . 3_766
O6 C22 O7 Cd2 -106.5(11) . 3_766
C21 C22 O7 Cd2 72.7(13) . 3_766
